data_7207779
loop_
_publ_author_name
'Jiang, Xiang'
'Tao, Bo'
'Xia, Hua'
'Liao, Gui-ying'

_publ_section_title
;
 Supramolecular architectures based on various macrocyclic metallic
 tectons with 1,3,5-triazine-2,4,6-triamine hexaacetic acid ligand
;
_journal_issue 9
_journal_name_full CrystEngComm
_journal_page_first 3271
_journal_paper_doi 10.1039/c2ce06494d
_journal_volume 14
_journal_year 2012
_chemical_formula_sum 'C28 H53 Cl N12 Ni O20'
_chemical_formula_weight 971.98
_chemical_name_systematic
;
?
;
_space_group_IT_number 14
_symmetry_cell_setting monoclinic
_symmetry_space_group_name_Hall '-P 2ybc'
_symmetry_space_group_name_H-M 'P 1 21/c 1'
_atom_sites_solution_hydrogens geom
_atom_sites_solution_primary direct
_atom_sites_solution_secondary difmap
_audit_creation_method SHELXL-97
_cell_angle_alpha 90.00
_cell_angle_beta 120.9850(10)
_cell_angle_gamma 90.00
_cell_formula_units_Z 4
_cell_length_a 10.4506(2)
_cell_length_b 23.1249(5)
_cell_length_c 19.9968(3)
_cell_measurement_reflns_used 8911
_cell_measurement_temperature 296(2)
_cell_measurement_theta_max 27.43
_cell_measurement_theta_min 2.44
_cell_volume 4143.01(14)
_computing_cell_refinement 'Bruker SMART'
_computing_data_collection 'Bruker SMART'
_computing_data_reduction 'Bruker SAINT'
_computing_molecular_graphics 'Bruker SHELXTL'
_computing_publication_material 'Bruker SHELXTL'
_computing_structure_refinement 'SHELXL-97 (Sheldrick, 1997)'
_computing_structure_solution 'SHELXS-97 (Sheldrick, 1990)'
_diffrn_ambient_temperature 296(2)
_diffrn_measured_fraction_theta_full 1.000
_diffrn_measured_fraction_theta_max 1.000
_diffrn_measurement_device_type 'CCD area detector'
_diffrn_measurement_method 'phi and omega scans'
_diffrn_radiation_monochromator graphite
_diffrn_radiation_source 'fine-focus sealed tube'
_diffrn_radiation_type MoK\a
_diffrn_radiation_wavelength 0.71073
_diffrn_reflns_av_R_equivalents 0.0349
_diffrn_reflns_av_sigmaI/netI 0.0290
_diffrn_reflns_limit_h_max 12
_diffrn_reflns_limit_h_min -12
_diffrn_reflns_limit_k_max 27
_diffrn_reflns_limit_k_min -27
_diffrn_reflns_limit_l_max 23
_diffrn_reflns_limit_l_min -23
_diffrn_reflns_number 31511
_diffrn_reflns_theta_full 25.00
_diffrn_reflns_theta_max 25.00
_diffrn_reflns_theta_min 2.12
_exptl_absorpt_coefficient_mu 0.626
_exptl_absorpt_correction_T_max 0.9230
_exptl_absorpt_correction_T_min 0.8693
_exptl_absorpt_correction_type multi-scan
_exptl_crystal_density_diffrn 1.558
_exptl_crystal_density_method 'not measured'
_exptl_crystal_F_000 2040
_exptl_crystal_size_max 0.23
_exptl_crystal_size_mid 0.23
_exptl_crystal_size_min 0.13
_refine_diff_density_max 1.214
_refine_diff_density_min -0.500
_refine_diff_density_rms 0.061
_refine_ls_extinction_method none
_refine_ls_goodness_of_fit_ref 1.067
_refine_ls_hydrogen_treatment constr
_refine_ls_matrix_type full
_refine_ls_number_parameters 573
_refine_ls_number_reflns 7304
_refine_ls_number_restraints 14
_refine_ls_restrained_S_all 1.066
_refine_ls_R_factor_all 0.0597
_refine_ls_R_factor_gt 0.0486
_refine_ls_shift/su_max 0.051
_refine_ls_shift/su_mean 0.001
_refine_ls_structure_factor_coef Fsqd
_refine_ls_weighting_details 'calc w=1/[\s^2^(Fo^2^)+(0.0580P)^2^+5.7463P] where P=(Fo^2^+2Fc^2^)/3'
_refine_ls_weighting_scheme calc
_refine_ls_wR_factor_gt 0.1259
_refine_ls_wR_factor_ref 0.1325
_reflns_number_gt 6062
_reflns_number_total 7304
_reflns_threshold_expression >2sigma(I)
_cod_data_source_file c2ce06494d.txt
_cod_data_source_block jx01_2_0m
_cod_depositor_comments
;
The following automatic conversions were performed:

'_symmetry_cell_setting' value 'Monoclinic' changed to 'monoclinic'
according to /home/saulius/struct/CIF-dictionaries/cif_core.dic
dictionary named 'cif_core.dic' version 2.4.1 from
2010-06-29.

'_exptl_absorpt_correction_type' value 'Multi-scan'
changed to 'multi-scan' according to
/home/saulius/struct/CIF-dictionaries/cif_core.dic dictionary named
'cif_core.dic' version 2.4.1 from 2010-06-29.

Automatic conversion script
Id: cif_fix_values 1715 2011-07-08 13:25:40Z adriana 
;
_cod_original_cell_volume 4143.00(13)
_cod_original_sg_symbol_H-M P2(1)/c
_cod_database_code 7207779

loop_
_symmetry_equiv_pos_as_xyz
'x, y, z'
'-x, y+1/2, -z+1/2'
'-x, -y, -z'
'x, -y-1/2, z-1/2'

loop_
_atom_site_label
_atom_site_type_symbol
_atom_site_fract_x
_atom_site_fract_y
_atom_site_fract_z
_atom_site_U_iso_or_equiv
_atom_site_adp_type
_atom_site_occupancy
_atom_site_symmetry_multiplicity
_atom_site_calc_flag
_atom_site_refinement_flags
_atom_site_disorder_assembly
_atom_site_disorder_group
C1 C 0.7541(3) 0.39060(12) 0.13434(16) 0.0229(6) Uani 1 1 d . . .
C2 C 0.8805(3) 0.39332(12) 0.26494(16) 0.0233(6) Uani 1 1 d . . .
C3 C 0.8108(3) 0.30827(12) 0.20323(16) 0.0227(6) Uani 1 1 d . . .
C4 C 1.0184(3) 0.39425(14) 0.40647(17) 0.0301(7) Uani 1 1 d . . .
H4A H 0.9491 0.3662 0.4061 0.036 Uiso 1 1 calc R . .
H4B H 1.0407 0.4219 0.4475 0.036 Uiso 1 1 calc R . .
C5 C 0.6255(3) 0.38556(14) -0.00708(16) 0.0290(7) Uani 1 1 d . . .
H5A H 0.6741 0.3483 0.0013 0.035 Uiso 1 1 calc R . .
H5B H 0.6370 0.4061 -0.0460 0.035 Uiso 1 1 calc R . .
C6 C 0.8952(3) 0.21878(13) 0.27740(18) 0.0284(6) Uani 1 1 d . . .
H6A H 0.8487 0.1817 0.2736 0.034 Uiso 1 1 calc R . .
H6B H 0.8959 0.2404 0.3192 0.034 Uiso 1 1 calc R . .
C7 C 0.5594(3) 0.22047(13) 0.09463(17) 0.0288(7) Uani 1 1 d . . .
C8 C 0.7269(3) 0.21834(13) 0.13182(18) 0.0294(7) Uani 1 1 d . . .
H8A H 0.7590 0.1783 0.1411 0.035 Uiso 1 1 calc R . .
H8B H 0.7535 0.2344 0.0957 0.035 Uiso 1 1 calc R . .
C9 C 1.1608(3) 0.36338(15) 0.42589(18) 0.0332(7) Uani 1 1 d . . .
C10 C 0.7141(3) 0.47993(13) 0.06135(18) 0.0288(7) Uani 1 1 d . . .
H10A H 0.7078 0.4976 0.1035 0.035 Uiso 1 1 calc R . .
H10B H 0.6305 0.4939 0.0126 0.035 Uiso 1 1 calc R . .
C11 C 0.1898(4) 0.33951(18) 0.0751(2) 0.0483(9) Uani 1 1 d . . .
H11A H 0.2828 0.3260 0.0808 0.058 Uiso 1 1 calc R . .
H11B H 0.1808 0.3808 0.0651 0.058 Uiso 1 1 calc R . .
C12 C 1.0545(3) 0.20884(13) 0.29812(17) 0.0297(7) Uani 1 1 d . . .
C13 C 0.9529(4) 0.48671(13) 0.32817(18) 0.0326(7) Uani 1 1 d . . .
H13A H 0.9854 0.5032 0.3791 0.039 Uiso 1 1 calc R . .
H13B H 0.8540 0.5016 0.2919 0.039 Uiso 1 1 calc R . .
C14 C 0.8572(3) 0.49907(14) 0.06685(19) 0.0344(7) Uani 1 1 d . . .
C15 C 0.4595(3) 0.37568(13) -0.03901(17) 0.0278(7) Uani 1 1 d . . .
C16 C 0.5890(4) 0.19930(18) 0.3087(2) 0.0474(9) Uani 1 1 d . . .
H16A H 0.6276 0.1687 0.3475 0.057 Uiso 1 1 calc R . .
H16B H 0.6271 0.1928 0.2742 0.057 Uiso 1 1 calc R . .
C17 C 0.0210(3) 0.31227(16) 0.11249(19) 0.0369(8) Uani 1 1 d . . .
H17A H 0.0052 0.2916 0.1498 0.044 Uiso 1 1 calc R . .
H17B H -0.0378 0.3475 0.0974 0.044 Uiso 1 1 calc R . .
C18 C 0.4551(4) 0.30457(16) 0.35739(18) 0.0372(8) Uani 1 1 d . . .
H18A H 0.3698 0.2830 0.3510 0.045 Uiso 1 1 calc R . .
H18B H 0.4617 0.3409 0.3832 0.045 Uiso 1 1 calc R . .
C19 C 0.3948(4) 0.37454(16) 0.2495(2) 0.0523(10) Uani 1 1 d . . .
H19A H 0.4340 0.3855 0.2166 0.063 Uiso 1 1 calc R . .
H19B H 0.4310 0.4018 0.2923 0.063 Uiso 1 1 calc R . .
C20 C 0.5974(4) 0.30247(17) 0.2967(2) 0.0418(9) Uani 1 1 d . . .
H20A H 0.5966 0.2936 0.2491 0.050 Uiso 1 1 calc R . .
H20B H 0.6624 0.3354 0.3218 0.050 Uiso 1 1 calc R . .
C21 C 0.2119(4) 0.14767(16) 0.1518(3) 0.0492(10) Uani 1 1 d . . .
H21A H 0.1811 0.1193 0.1106 0.059 Uiso 1 1 calc R . .
H21B H 0.1550 0.1414 0.1771 0.059 Uiso 1 1 calc R . .
C22 C 1.0587(4) 0.50495(14) 0.3021(2) 0.0389(8) Uani 1 1 d . . .
C23 C 0.2273(4) 0.37421(16) 0.2032(2) 0.0494(10) Uani 1 1 d . . .
H23A H 0.1880 0.3683 0.2373 0.059 Uiso 1 1 calc R . .
H23B H 0.1896 0.4106 0.1760 0.059 Uiso 1 1 calc R . .
C24 C 0.5999(4) 0.26931(19) 0.4041(2) 0.0484(10) Uani 1 1 d . . .
H24A H 0.6765 0.2923 0.4463 0.058 Uiso 1 1 calc R . .
H24B H 0.5821 0.2349 0.4259 0.058 Uiso 1 1 calc R . .
C25 C 0.3751(5) 0.14213(15) 0.2096(3) 0.0489(10) Uani 1 1 d . . .
C26 C 0.0226(4) 0.21792(18) 0.0659(2) 0.0478(9) Uani 1 1 d . . .
H26A H -0.0112 0.1962 0.0182 0.057 Uiso 1 1 calc R . .
H26B H -0.0299 0.2029 0.0905 0.057 Uiso 1 1 calc R . .
C27 C 0.0551(5) 0.3067(2) 0.0088(2) 0.0600(11) Uani 1 1 d . . .
H27A H -0.0132 0.3334 -0.0310 0.072 Uiso 1 1 calc R . .
H27B H 0.0884 0.2786 -0.0151 0.072 Uiso 1 1 calc R . .
C28 C 0.4013(6) 0.0838(2) 0.2488(3) 0.0740(14) Uani 1 1 d . . .
H28A H 0.3421 0.0808 0.2728 0.111 Uiso 1 1 calc R . .
H28B H 0.5050 0.0799 0.2879 0.111 Uiso 1 1 calc R . .
H28C H 0.3732 0.0538 0.2106 0.111 Uiso 1 1 calc R . .
Cl1 Cl 0.73485(14) 0.44796(7) 0.46807(9) 0.0908(5) Uani 1 1 d . . .
H1M H 0.4276 0.1446 0.1830 0.109 Uiso 1 1 d R A .
H2M H 0.2263 0.2094 0.0890 0.109 Uiso 1 1 d RD . .
H3M H 0.3994 0.1896 0.2989 0.109 Uiso 1 1 d RD . .
H4M H 0.4042 0.2033 0.0073 0.109 Uiso 1 1 d R . .
H5M H 1.2040 0.1723 0.3692 0.109 Uiso 1 1 d R . .
H6M H 1.2000 0.4125 0.3681 0.109 Uiso 1 1 d R . .
H7M H 1.1042 0.5650 0.2603 0.109 Uiso 1 1 d R . .
H8M H 0.7866 0.5726 0.0507 0.109 Uiso 1 1 d R . .
H1W H 0.5646 0.4552 0.1600 0.109 Uiso 1 1 d RD . .
H2W H 0.4672 0.4358 0.0949 0.109 Uiso 1 1 d RD . .
H3W H 0.3265 0.5798 0.2964 0.109 Uiso 1 1 d RD . .
H4W H 0.2613 0.5580 0.2293 0.109 Uiso 1 1 d RD . .
H5W H 0.1595 0.5121 0.1028 0.109 Uiso 1 1 d RD . .
H6W H 0.2931 0.5016 0.1249 0.109 Uiso 1 1 d RD . .
H7W H 0.4562 0.4309 0.6001 0.109 Uiso 1 1 d RD . .
H8W H 0.5428 0.4614 0.5891 0.109 Uiso 1 1 d RD . .
N1 N 0.1863(3) 0.20707(12) 0.11919(17) 0.0386(7) Uani 1 1 d D . .
N2 N 0.1831(3) 0.32585(12) 0.14673(15) 0.0317(6) Uani 1 1 d . . .
N3 N 0.4423(3) 0.31482(12) 0.27968(15) 0.0323(6) Uani 1 1 d . . .
N4 N 0.4222(3) 0.19439(12) 0.26195(17) 0.0378(7) Uani 1 1 d D . .
N5 N 0.6463(3) 0.25338(15) 0.34793(16) 0.0449(8) Uani 1 1 d . . .
N6 N -0.0190(3) 0.27716(15) 0.04597(16) 0.0455(8) Uani 1 1 d . . .
N7 N 0.8870(3) 0.33576(10) 0.27195(14) 0.0257(5) Uani 1 1 d . . .
N8 N 0.7383(2) 0.33313(10) 0.13228(13) 0.0240(5) Uani 1 1 d . . .
N9 N 0.8177(3) 0.42391(11) 0.19855(13) 0.0274(6) Uani 1 1 d . . .
N10 N 0.7006(3) 0.41791(11) 0.06509(14) 0.0277(6) Uani 1 1 d . . .
N11 N 0.8062(3) 0.24980(10) 0.20496(14) 0.0281(6) Uani 1 1 d . . .
N12 N 0.9459(3) 0.42435(11) 0.33248(14) 0.0272(5) Uani 1 1 d . . .
Ni1 Ni 0.30749(4) 0.260753(17) 0.20196(2) 0.02664(13) Uani 1 1 d . . .
O1 O 1.2063(3) 0.32303(12) 0.47162(15) 0.0500(7) Uani 1 1 d . . .
O2 O 1.2372(3) 0.38130(11) 0.39503(15) 0.0453(6) Uani 1 1 d . . .
O3 O 1.1607(3) 0.47413(11) 0.31032(16) 0.0478(6) Uani 1 1 d . . .
O4 O 1.0317(3) 0.55598(11) 0.27099(19) 0.0626(8) Uani 1 1 d . . .
O5 O 1.1298(3) 0.18251(13) 0.36522(14) 0.0515(7) Uani 1 1 d . . .
O6 O 1.1039(3) 0.22257(12) 0.25792(14) 0.0467(6) Uani 1 1 d . . .
O7 O 0.4942(3) 0.23494(11) 0.12698(13) 0.0424(6) Uani 1 1 d . . .
O8 O 0.4928(3) 0.20315(13) 0.02163(13) 0.0499(7) Uani 1 1 d . . .
O9 O 0.3995(2) 0.39690(10) -0.00484(13) 0.0357(5) Uani 1 1 d . . .
O10 O 0.3939(3) 0.34614(13) -0.10049(14) 0.0504(7) Uani 1 1 d . . .
O11 O 0.9574(3) 0.46714(11) 0.07824(17) 0.0525(7) Uani 1 1 d . . .
O12 O 0.8680(3) 0.55565(10) 0.05900(16) 0.0469(6) Uani 1 1 d . . .
O13 O 0.7003(8) 0.4390(4) 0.3902(4) 0.146(3) Uani 0.715(5) 1 d P A 1
O14 O 0.5886(9) 0.4389(4) 0.4535(6) 0.183(4) Uani 0.715(5) 1 d P A 1
O15 O 0.8541(11) 0.4155(4) 0.5208(5) 0.198(5) Uani 0.715(5) 1 d P A 1
O16 O 0.800(3) 0.4995(10) 0.4736(9) 0.271(12) Uani 0.715(5) 1 d P A 1
O17 O 0.4709(3) 0.45810(14) 0.12962(15) 0.0595(8) Uani 1 1 d D . .
O18 O 0.2501(4) 0.58637(12) 0.25243(19) 0.0689(9) Uani 1 1 d D . .
O19 O 0.2428(3) 0.52915(15) 0.1277(2) 0.0780(10) Uani 1 1 d D . .
O20 O 0.5321(5) 0.42553(17) 0.5939(3) 0.1027(13) Uani 1 1 d D . .
O13' O 0.751(2) 0.3940(12) 0.4435(12) 0.146(3) Uani 0.285(5) 1 d P A 2
O14' O 0.767(2) 0.4247(13) 0.5487(16) 0.183(4) Uani 0.285(5) 1 d P A 2
O15' O 0.710(3) 0.4876(13) 0.5064(17) 0.198(5) Uani 0.285(5) 1 d P A 2
O16' O 0.752(10) 0.498(3) 0.500(3) 0.271(12) Uani 0.285(5) 1 d P A 2

loop_
_atom_site_aniso_label
_atom_site_aniso_U_11
_atom_site_aniso_U_22
_atom_site_aniso_U_33
_atom_site_aniso_U_23
_atom_site_aniso_U_13
_atom_site_aniso_U_12
C1 0.0169(13) 0.0264(16) 0.0244(14) 0.0027(12) 0.0100(11) 0.0014(11)
C2 0.0171(13) 0.0284(16) 0.0238(14) -0.0001(12) 0.0102(12) 0.0005(11)
C3 0.0151(13) 0.0250(15) 0.0272(15) 0.0002(12) 0.0103(12) -0.0008(11)
C4 0.0262(15) 0.0393(18) 0.0226(15) -0.0016(13) 0.0110(12) 0.0006(13)
C5 0.0260(15) 0.0359(17) 0.0203(14) 0.0010(12) 0.0086(12) -0.0025(13)
C6 0.0256(15) 0.0256(15) 0.0345(16) 0.0056(13) 0.0158(13) 0.0025(12)
C7 0.0278(15) 0.0302(16) 0.0295(16) -0.0031(13) 0.0157(14) -0.0086(13)
C8 0.0273(15) 0.0238(15) 0.0370(17) -0.0036(13) 0.0165(14) -0.0015(12)
C9 0.0275(16) 0.0424(19) 0.0263(16) 0.0035(14) 0.0113(13) 0.0037(14)
C10 0.0247(15) 0.0271(16) 0.0303(16) 0.0053(12) 0.0110(13) 0.0008(12)
C11 0.043(2) 0.061(2) 0.044(2) 0.0186(18) 0.0248(17) 0.0057(18)
C12 0.0283(16) 0.0310(17) 0.0297(16) 0.0069(13) 0.0149(14) 0.0039(13)
C13 0.0322(16) 0.0290(17) 0.0306(16) -0.0068(13) 0.0118(14) 0.0028(13)
C14 0.0296(17) 0.0359(18) 0.0347(17) 0.0052(14) 0.0145(14) 0.0003(14)
C15 0.0246(15) 0.0305(16) 0.0250(15) 0.0020(13) 0.0104(13) -0.0018(12)
C16 0.0383(19) 0.062(3) 0.048(2) 0.0152(19) 0.0266(17) 0.0220(18)
C17 0.0266(16) 0.051(2) 0.0334(17) 0.0070(15) 0.0157(14) 0.0074(14)
C18 0.0348(18) 0.049(2) 0.0315(17) -0.0001(15) 0.0197(15) 0.0020(15)
C19 0.057(2) 0.035(2) 0.042(2) 0.0020(16) 0.0101(18) -0.0096(17)
C20 0.0263(16) 0.067(2) 0.0340(18) -0.0024(17) 0.0171(14) -0.0113(16)
C21 0.058(2) 0.034(2) 0.075(3) -0.0123(18) 0.049(2) -0.0095(17)
C22 0.043(2) 0.0304(18) 0.0386(18) -0.0010(14) 0.0173(16) -0.0020(15)
C23 0.054(2) 0.0332(19) 0.044(2) 0.0016(16) 0.0130(18) 0.0092(16)
C24 0.039(2) 0.079(3) 0.0280(17) 0.0126(18) 0.0179(16) 0.0146(19)
C25 0.062(2) 0.0302(19) 0.076(3) 0.0048(18) 0.051(2) 0.0065(17)
C26 0.0343(19) 0.063(3) 0.044(2) -0.0186(18) 0.0188(17) -0.0136(17)
C27 0.064(3) 0.081(3) 0.036(2) 0.010(2) 0.027(2) 0.004(2)
C28 0.069(3) 0.058(3) 0.095(4) 0.011(3) 0.042(3) 0.007(2)
Cl1 0.0613(8) 0.1024(11) 0.0979(10) -0.0582(9) 0.0332(7) -0.0125(7)
N1 0.0393(16) 0.0427(17) 0.0459(16) -0.0082(13) 0.0305(14) -0.0043(13)
N2 0.0284(13) 0.0366(15) 0.0283(13) 0.0046(11) 0.0132(11) 0.0015(11)
N3 0.0274(13) 0.0376(15) 0.0282(13) 0.0038(11) 0.0117(11) -0.0021(11)
N4 0.0399(15) 0.0406(16) 0.0465(16) 0.0120(13) 0.0320(14) 0.0111(13)
N5 0.0280(15) 0.075(2) 0.0322(15) 0.0086(15) 0.0157(13) 0.0128(14)
N6 0.0321(15) 0.066(2) 0.0316(15) -0.0033(14) 0.0117(13) -0.0035(14)
N7 0.0212(12) 0.0277(13) 0.0243(12) 0.0013(10) 0.0089(10) -0.0003(10)
N8 0.0196(11) 0.0261(13) 0.0241(12) 0.0008(10) 0.0096(10) 0.0003(9)
N9 0.0252(13) 0.0259(13) 0.0236(12) -0.0018(10) 0.0072(10) -0.0002(10)
N10 0.0264(13) 0.0253(13) 0.0237(12) 0.0033(10) 0.0073(10) -0.0033(10)
N11 0.0240(13) 0.0241(14) 0.0286(13) 0.0015(10) 0.0082(11) 0.0009(10)
N12 0.0235(12) 0.0295(14) 0.0232(12) -0.0031(10) 0.0081(10) 0.0010(10)
Ni1 0.0228(2) 0.0297(2) 0.0295(2) 0.00316(16) 0.01493(17) 0.00143(15)
O1 0.0410(14) 0.0615(17) 0.0468(15) 0.0237(13) 0.0223(12) 0.0154(12)
O2 0.0339(13) 0.0544(15) 0.0544(15) 0.0158(12) 0.0276(12) 0.0126(11)
O3 0.0455(14) 0.0414(14) 0.0644(17) 0.0099(12) 0.0340(13) 0.0046(12)
O4 0.077(2) 0.0361(15) 0.088(2) 0.0175(14) 0.0523(18) 0.0102(14)
O5 0.0345(13) 0.082(2) 0.0434(14) 0.0338(14) 0.0238(12) 0.0237(13)
O6 0.0357(13) 0.0694(18) 0.0433(14) 0.0225(13) 0.0263(12) 0.0109(12)
O7 0.0329(12) 0.0652(17) 0.0346(12) -0.0129(11) 0.0213(11) -0.0101(11)
O8 0.0347(13) 0.086(2) 0.0318(13) -0.0227(13) 0.0188(11) -0.0171(13)
O9 0.0297(11) 0.0384(13) 0.0374(12) -0.0045(10) 0.0160(10) 0.0031(10)
O10 0.0301(12) 0.0813(19) 0.0400(14) -0.0293(13) 0.0180(11) -0.0194(12)
O11 0.0350(13) 0.0431(15) 0.082(2) 0.0113(14) 0.0325(14) 0.0104(11)
O12 0.0375(13) 0.0336(13) 0.0739(18) 0.0099(12) 0.0317(13) -0.0013(10)
O13 0.115(5) 0.209(9) 0.095(5) -0.075(5) 0.041(5) -0.043(6)
O14 0.115(5) 0.242(9) 0.225(9) -0.132(8) 0.110(6) -0.079(6)
O15 0.183(8) 0.192(9) 0.147(7) -0.019(6) 0.033(6) 0.133(7)
O16 0.36(2) 0.204(9) 0.121(12) -0.047(11) 0.035(11) -0.207(12)
O17 0.0488(16) 0.083(2) 0.0497(16) -0.0107(14) 0.0273(13) 0.0049(14)
O18 0.089(2) 0.0401(16) 0.104(2) 0.0109(16) 0.068(2) 0.0057(15)
O19 0.0576(19) 0.082(2) 0.096(2) -0.0191(19) 0.0404(19) -0.0069(17)
O20 0.109(3) 0.087(3) 0.114(3) -0.002(2) 0.059(3) 0.004(2)
O13' 0.115(5) 0.209(9) 0.095(5) -0.075(5) 0.041(5) -0.043(6)
O14' 0.115(5) 0.242(9) 0.225(9) -0.132(8) 0.110(6) -0.079(6)
O15' 0.183(8) 0.192(9) 0.147(7) -0.019(6) 0.033(6) 0.133(7)
O16' 0.36(2) 0.204(9) 0.121(12) -0.047(11) 0.035(11) -0.207(12)

loop_
_atom_type_symbol
_atom_type_description
_atom_type_scat_dispersion_real
_atom_type_scat_dispersion_imag
_atom_type_scat_source
C C 0.0033 0.0016 'International Tables Vol C Tables 4.2.6.8 and 6.1.1.4'
H H 0.0000 0.0000 'International Tables Vol C Tables 4.2.6.8 and 6.1.1.4'
O O 0.0106 0.0060 'International Tables Vol C Tables 4.2.6.8 and 6.1.1.4'
N N 0.0061 0.0033 'International Tables Vol C Tables 4.2.6.8 and 6.1.1.4'
Ni Ni 0.3393 1.1124 'International Tables Vol C Tables 4.2.6.8 and 6.1.1.4'
Cl Cl 0.1484 0.1585 'International Tables Vol C Tables 4.2.6.8 and 6.1.1.4'

loop_
_geom_angle_atom_site_label_1
_geom_angle_atom_site_label_2
_geom_angle_atom_site_label_3
_geom_angle
N8 C1 N9 126.3(3)
N8 C1 N10 116.9(2)
N9 C1 N10 116.8(3)
N7 C2 N9 127.0(3)
N7 C2 N12 116.6(2)
N9 C2 N12 116.4(3)
N7 C3 N8 126.3(3)
N7 C3 N11 117.2(2)
N8 C3 N11 116.4(2)
N12 C4 C9 114.7(3)
N12 C4 H4A 108.6
C9 C4 H4A 108.6
N12 C4 H4B 108.6
C9 C4 H4B 108.6
H4A C4 H4B 107.6
N10 C5 C15 114.3(3)
N10 C5 H5A 108.7
C15 C5 H5A 108.7
N10 C5 H5B 108.7
C15 C5 H5B 108.7
H5A C5 H5B 107.6
N11 C6 C12 113.5(2)
N11 C6 H6A 108.9
C12 C6 H6A 108.9
N11 C6 H6B 108.9
C12 C6 H6B 108.9
H6A C6 H6B 107.7
O7 C7 O8 124.0(3)
O7 C7 C8 125.3(3)
O8 C7 C8 110.7(3)
N11 C8 C7 113.3(3)
N11 C8 H8A 108.9
C7 C8 H8A 108.9
N11 C8 H8B 108.9
C7 C8 H8B 108.9
H8A C8 H8B 107.7
O1 C9 O2 120.1(3)
O1 C9 C4 120.4(3)
O2 C9 C4 119.4(3)
N10 C10 C14 114.0(3)
N10 C10 H10A 108.8
C14 C10 H10A 108.8
N10 C10 H10B 108.8
C14 C10 H10B 108.8
H10A C10 H10B 107.6
N2 C11 C27 104.2(3)
N2 C11 H11A 110.9
C27 C11 H11A 110.9
N2 C11 H11B 110.9
C27 C11 H11B 110.9
H11A C11 H11B 108.9
O6 C12 O5 124.9(3)
O6 C12 C6 124.7(3)
O5 C12 C6 110.4(3)
N12 C13 C22 111.6(3)
N12 C13 H13A 109.3
C22 C13 H13A 109.3
N12 C13 H13B 109.3
C22 C13 H13B 109.3
H13A C13 H13B 108.0
O11 C14 O12 120.5(3)
O11 C14 C10 124.6(3)
O12 C14 C10 114.9(3)
O9 C15 O10 125.2(3)
O9 C15 C5 119.9(3)
O10 C15 C5 114.9(3)
N5 C16 N4 115.6(3)
N5 C16 H16A 108.4
N4 C16 H16A 108.4
N5 C16 H16B 108.4
N4 C16 H16B 108.4
H16A C16 H16B 107.4
N6 C17 N2 105.4(3)
N6 C17 H17A 110.7
N2 C17 H17A 110.7
N6 C17 H17B 110.7
N2 C17 H17B 110.7
H17A C17 H17B 108.8
N3 C18 C24 104.2(3)
N3 C18 H18A 110.9
C24 C18 H18A 110.9
N3 C18 H18B 110.9
C24 C18 H18B 110.9
H18A C18 H18B 108.9
N3 C19 C23 106.6(3)
N3 C19 H19A 110.4
C23 C19 H19A 110.4
N3 C19 H19B 110.4
C23 C19 H19B 110.4
H19A C19 H19B 108.6
N5 C20 N3 105.0(3)
N5 C20 H20A 110.8
N3 C20 H20A 110.8
N5 C20 H20B 110.8
N3 C20 H20B 110.8
H20A C20 H20B 108.8
N1 C21 C25 107.2(3)
N1 C21 H21A 110.3
C25 C21 H21A 110.3
N1 C21 H21B 110.3
C25 C21 H21B 110.3
H21A C21 H21B 108.5
O3 C22 O4 123.8(3)
O3 C22 C13 122.4(3)
O4 C22 C13 113.8(3)
N2 C23 C19 106.3(3)
N2 C23 H23A 110.5
C19 C23 H23A 110.5
N2 C23 H23B 110.5
C19 C23 H23B 110.5
H23A C23 H23B 108.7
N5 C24 C18 106.0(3)
N5 C24 H24A 110.5
C18 C24 H24A 110.5
N5 C24 H24B 110.5
C18 C24 H24B 110.5
H24A C24 H24B 108.7
C21 C25 N4 107.7(3)
C21 C25 C28 107.9(3)
N4 C25 C28 116.6(4)
C21 C25 H1M 108.8
N4 C25 H1M 105.5
C28 C25 H1M 110.2
N6 C26 N1 115.4(3)
N6 C26 H26A 108.4
N1 C26 H26A 108.4
N6 C26 H26B 108.4
N1 C26 H26B 108.4
H26A C26 H26B 107.5
N6 C27 C11 106.0(3)
N6 C27 H27A 110.5
C11 C27 H27A 110.5
N6 C27 H27B 110.5
C11 C27 H27B 110.5
H27A C27 H27B 108.7
C25 C28 H28A 109.5
C25 C28 H28B 109.5
H28A C28 H28B 109.5
C25 C28 H28C 109.5
H28A C28 H28C 109.5
H28B C28 H28C 109.5
O16' Cl1 O15' 25(4)
O16' Cl1 O16 40(3)
O15' Cl1 O16 64.8(19)
O16' Cl1 O15 106(4)
O15' Cl1 O15 108.0(12)
O16 Cl1 O15 101.5(14)
O16' Cl1 O13' 167(4)
O15' Cl1 O13' 160(2)
O16 Cl1 O13' 132.6(17)
O15 Cl1 O13' 63.3(9)
O16' Cl1 O14 96(4)
O15' Cl1 O14 73.0(16)
O16 Cl1 O14 126.4(15)
O15 Cl1 O14 122.4(8)
O13' Cl1 O14 96.3(9)
O16' Cl1 O13 125(2)
O15' Cl1 O13 137.0(14)
O16 Cl1 O13 92.9(8)
O15 Cl1 O13 112.4(5)
O13' Cl1 O13 59.2(9)
O14 Cl1 O13 96.6(5)
O16' Cl1 O14' 84(2)
O15' Cl1 O14' 68.8(16)
O16 Cl1 O14' 112.8(10)
O15 Cl1 O14' 52.3(9)
O13' Cl1 O14' 93.1(14)
O14 Cl1 O14' 78.5(9)
O13 Cl1 O14' 151.4(10)
C21 N1 C26 110.4(3)
C21 N1 Ni1 109.1(2)
C26 N1 Ni1 120.4(2)
C21 N1 H2M 108.1
C26 N1 H2M 105.6
Ni1 N1 H2M 102.2
C23 N2 C17 110.0(3)
C23 N2 C11 114.7(3)
C17 N2 C11 101.8(2)
C23 N2 Ni1 107.40(19)
C17 N2 Ni1 111.7(2)
C11 N2 Ni1 111.2(2)
C19 N3 C20 111.4(3)
C19 N3 C18 113.5(3)
C20 N3 C18 102.9(2)
C19 N3 Ni1 108.8(2)
C20 N3 Ni1 108.4(2)
C18 N3 Ni1 111.7(2)
C16 N4 C25 110.7(3)
C16 N4 Ni1 118.5(2)
C25 N4 Ni1 109.2(2)
C16 N4 H3M 102.3
C25 N4 H3M 110.1
Ni1 N4 H3M 105.5
C16 N5 C20 113.9(3)
C16 N5 C24 115.0(3)
C20 N5 C24 102.1(3)
C17 N6 C26 112.6(3)
C17 N6 C27 103.1(3)
C26 N6 C27 114.7(3)
C2 N7 C3 113.2(2)
C1 N8 C3 113.5(2)
C2 N9 C1 113.1(2)
C1 N10 C5 120.4(2)
C1 N10 C10 121.0(2)
C5 N10 C10 118.6(2)
C3 N11 C6 120.5(2)
C3 N11 C8 119.0(2)
C6 N11 C8 120.0(2)
C2 N12 C4 119.5(2)
C2 N12 C13 118.7(2)
C4 N12 C13 121.6(2)
N2 Ni1 N3 87.29(11)
N2 Ni1 N1 93.43(12)
N3 Ni1 N1 173.66(11)
N2 Ni1 N4 174.85(11)
N3 Ni1 N4 93.00(12)
N1 Ni1 N4 86.86(13)
C9 O2 H6M 111.8
C22 O4 H7M 108.6
C12 O5 H5M 106.9
C7 O8 H4M 104.2
C14 O12 H8M 109.3
H1W O17 H2W 95.0
H3W O18 H4W 96.2
H5W O19 H6W 95.5
H7W O20 H8W 93.4

loop_
_geom_bond_atom_site_label_1
_geom_bond_atom_site_label_2
_geom_bond_distance
C1 N8 1.337(4)
C1 N9 1.344(4)
C1 N10 1.353(4)
C2 N7 1.336(4)
C2 N9 1.340(4)
C2 N12 1.362(4)
C3 N7 1.342(4)
C3 N8 1.346(4)
C3 N11 1.354(4)
C4 N12 1.447(4)
C4 C9 1.510(4)
C4 H4A 0.9700
C4 H4B 0.9700
C5 N10 1.447(4)
C5 C15 1.526(4)
C5 H5A 0.9700
C5 H5B 0.9700
C6 N11 1.446(4)
C6 C12 1.512(4)
C6 H6A 0.9700
C6 H6B 0.9700
C7 O7 1.204(4)
C7 O8 1.315(4)
C7 C8 1.510(4)
C8 N11 1.452(4)
C8 H8A 0.9700
C8 H8B 0.9700
C9 O1 1.219(4)
C9 O2 1.303(4)
C10 N10 1.447(4)
C10 C14 1.508(4)
C10 H10A 0.9700
C10 H10B 0.9700
C11 N2 1.503(4)
C11 C27 1.548(6)
C11 H11A 0.9700
C11 H11B 0.9700
C12 O6 1.201(4)
C12 O5 1.305(4)
C13 N12 1.449(4)
C13 C22 1.505(5)
C13 H13A 0.9700
C13 H13B 0.9700
C14 O11 1.204(4)
C14 O12 1.329(4)
C15 O9 1.242(4)
C15 O10 1.257(4)
C16 N5 1.433(5)
C16 N4 1.499(5)
C16 H16A 0.9700
C16 H16B 0.9700
C17 N6 1.425(4)
C17 N2 1.497(4)
C17 H17A 0.9700
C17 H17B 0.9700
C18 N3 1.509(4)
C18 C24 1.540(5)
C18 H18A 0.9700
C18 H18B 0.9700
C19 N3 1.486(4)
C19 C23 1.501(5)
C19 H19A 0.9700
C19 H19B 0.9700
C20 N5 1.435(5)
C20 N3 1.502(4)
C20 H20A 0.9700
C20 H20B 0.9700
C21 N1 1.485(5)
C21 C25 1.494(6)
C21 H21A 0.9700
C21 H21B 0.9700
C22 O3 1.220(4)
C22 O4 1.295(4)
C23 N2 1.484(4)
C23 H23A 0.9700
C23 H23B 0.9700
C24 N5 1.481(4)
C24 H24A 0.9700
C24 H24B 0.9700
C25 N4 1.506(5)
C25 C28 1.512(6)
C25 H1M 0.9418
C26 N6 1.431(5)
C26 N1 1.500(4)
C26 H26A 0.9700
C26 H26B 0.9700
C27 N6 1.486(5)
C27 H27A 0.9700
C27 H27B 0.9700
C28 H28A 0.9600
C28 H28B 0.9600
C28 H28C 0.9600
Cl1 O16' 1.30(7)
Cl1 O15' 1.30(2)
Cl1 O16 1.349(14)
Cl1 O15 1.370(7)
Cl1 O13' 1.38(2)
Cl1 O14 1.416(7)
Cl1 O13 1.420(7)
Cl1 O14' 1.56(3)
N1 Ni1 1.930(3)
N1 H2M 0.8947
N2 Ni1 1.923(3)
N3 Ni1 1.926(3)
N4 Ni1 1.937(3)
N4 H3M 0.8930
O2 H6M 0.8643
O4 H7M 0.9116
O5 H5M 0.7746
O8 H4M 0.8164
O12 H8M 0.8719
O17 H1W 0.8482
O17 H2W 0.8500
O18 H3W 0.8431
O18 H4W 0.8441
O19 H5W 0.8454
O19 H6W 0.8474
O20 H7W 0.8727
O20 H8W 0.8478

loop_
_geom_torsion_atom_site_label_1
_geom_torsion_atom_site_label_2
_geom_torsion_atom_site_label_3
_geom_torsion_atom_site_label_4
_geom_torsion
O7 C7 C8 N11 -15.6(5)
O8 C7 C8 N11 165.7(3)
N12 C4 C9 O1 -156.9(3)
N12 C4 C9 O2 25.0(4)
N11 C6 C12 O6 -3.1(5)
N11 C6 C12 O5 177.8(3)
N10 C10 C14 O11 -4.5(5)
N10 C10 C14 O12 176.3(3)
N10 C5 C15 O9 2.9(4)
N10 C5 C15 O10 -178.0(3)
N12 C13 C22 O3 -23.7(4)
N12 C13 C22 O4 156.8(3)
N3 C19 C23 N2 -52.3(4)
N3 C18 C24 N5 -9.1(4)
N1 C21 C25 N4 48.3(4)
N1 C21 C25 C28 174.9(3)
N2 C11 C27 N6 0.3(4)
C25 C21 N1 C26 -174.8(3)
C25 C21 N1 Ni1 -40.3(3)
N6 C26 N1 C21 165.4(3)
N6 C26 N1 Ni1 36.8(4)
C19 C23 N2 C17 165.4(3)
C19 C23 N2 C11 -80.6(4)
C19 C23 N2 Ni1 43.6(3)
N6 C17 N2 C23 165.1(3)
N6 C17 N2 C11 43.1(3)
N6 C17 N2 Ni1 -75.7(3)
C27 C11 N2 C23 -143.6(3)
C27 C11 N2 C17 -24.9(4)
C27 C11 N2 Ni1 94.3(3)
C23 C19 N3 C20 155.9(3)
C23 C19 N3 C18 -88.5(3)
C23 C19 N3 Ni1 36.5(4)
N5 C20 N3 C19 161.3(3)
N5 C20 N3 C18 39.4(3)
N5 C20 N3 Ni1 -79.0(3)
C24 C18 N3 C19 -137.8(3)
C24 C18 N3 C20 -17.3(3)
C24 C18 N3 Ni1 98.8(3)
N5 C16 N4 C25 167.2(3)
N5 C16 N4 Ni1 40.0(4)
C21 C25 N4 C16 -166.5(3)
C28 C25 N4 C16 72.2(4)
C21 C25 N4 Ni1 -34.3(3)
C28 C25 N4 Ni1 -155.7(3)
N4 C16 N5 C20 -58.3(4)
N4 C16 N5 C24 59.0(4)
N3 C20 N5 C16 79.5(3)
N3 C20 N5 C24 -45.2(3)
C18 C24 N5 C16 -90.7(4)
C18 C24 N5 C20 33.2(4)
N2 C17 N6 C26 81.1(3)
N2 C17 N6 C27 -43.1(3)
N1 C26 N6 C17 -60.4(4)
N1 C26 N6 C27 57.1(4)
C11 C27 N6 C17 25.9(4)
C11 C27 N6 C26 -96.9(4)
N9 C2 N7 C3 -5.3(4)
N12 C2 N7 C3 175.3(2)
N8 C3 N7 C2 2.8(4)
N11 C3 N7 C2 -177.4(2)
N9 C1 N8 C3 -8.3(4)
N10 C1 N8 C3 171.8(2)
N7 C3 N8 C1 3.4(4)
N11 C3 N8 C1 -176.4(2)
N7 C2 N9 C1 1.3(4)
N12 C2 N9 C1 -179.4(2)
N8 C1 N9 C2 6.2(4)
N10 C1 N9 C2 -173.9(2)
N8 C1 N10 C5 2.2(4)
N9 C1 N10 C5 -177.7(3)
N8 C1 N10 C10 -179.2(2)
N9 C1 N10 C10 0.9(4)
C15 C5 N10 C1 85.1(3)
C15 C5 N10 C10 -93.6(3)
C14 C10 N10 C1 88.6(3)
C14 C10 N10 C5 -92.7(3)
N7 C3 N11 C6 -7.3(4)
N8 C3 N11 C6 172.5(2)
N7 C3 N11 C8 -179.1(2)
N8 C3 N11 C8 0.8(4)
C12 C6 N11 C3 -83.3(3)
C12 C6 N11 C8 88.4(3)
C7 C8 N11 C3 -76.3(3)
C7 C8 N11 C6 111.9(3)
N7 C2 N12 C4 0.6(4)
N9 C2 N12 C4 -178.9(2)
N7 C2 N12 C13 174.9(3)
N9 C2 N12 C13 -4.6(4)
C9 C4 N12 C2 69.7(4)
C9 C4 N12 C13 -104.5(3)
C22 C13 N12 C2 -69.2(3)
C22 C13 N12 C4 105.0(3)
C23 N2 Ni1 N3 -19.0(2)
C17 N2 Ni1 N3 -139.7(2)
C11 N2 Ni1 N3 107.2(2)
C23 N2 Ni1 N1 167.3(2)
C17 N2 Ni1 N1 46.6(2)
C11 N2 Ni1 N1 -66.5(2)
C23 N2 Ni1 N4 74.3(14)
C17 N2 Ni1 N4 -46.4(14)
C11 N2 Ni1 N4 -159.4(13)
C19 N3 Ni1 N2 -10.0(2)
C20 N3 Ni1 N2 -131.3(2)
C18 N3 Ni1 N2 116.0(2)
C19 N3 Ni1 N1 86.6(11)
C20 N3 Ni1 N1 -34.7(12)
C18 N3 Ni1 N1 -147.4(10)
C19 N3 Ni1 N4 175.1(2)
C20 N3 Ni1 N4 53.8(2)
C18 N3 Ni1 N4 -58.9(2)
C21 N1 Ni1 N2 -157.7(2)
C26 N1 Ni1 N2 -28.6(3)
C21 N1 Ni1 N3 106.0(11)
C26 N1 Ni1 N3 -124.9(10)
C21 N1 Ni1 N4 17.1(2)
C26 N1 Ni1 N4 146.3(3)
C16 N4 Ni1 N2 -129.1(13)
C25 N4 Ni1 N2 103.0(14)
C16 N4 Ni1 N3 -36.0(3)
C25 N4 Ni1 N3 -163.9(2)
C16 N4 Ni1 N1 137.7(3)
C25 N4 Ni1 N1 9.7(2)
